data_7100151
loop_
_publ_author_name
'Wenbin Lin'
'Chuan-De Wu'

_publ_section_title
;
A chiral porous 3D metal-organic framework with an
unprecdented 4-connected network topology
;
_journal_name_full 'Chemical Communications'
_journal_paper_doi 10.1039/b505916j
_journal_year 2005
_chemical_formula_sum 'C80 H91.33 Cd Cl6 N6 O20.67'
_chemical_formula_weight 1792.69
_space_group_IT_number 150
_symmetry_cell_setting trigonal
_symmetry_space_group_name_Hall 'P 3 2"'
_symmetry_space_group_name_H-M 'P 3 2 1'
_cell_angle_alpha 90.00
_cell_angle_beta 90.00
_cell_angle_gamma 120.00
_cell_formula_units_Z 3
_cell_length_a 26.209(2)
_cell_length_b 26.209(2)
_cell_length_c 12.7517(16)
_cell_measurement_temperature 173(2)
_cell_volume 7586.1(13)
_diffrn_ambient_temperature 173(2)
_exptl_crystal_density_diffrn 1.177
_cod_database_code 7100151
_refine_ls_r_factor_ref 0.0986

loop_
_symmetry_equiv_pos_as_xyz
'x, y, z'
'-y, x-y, z'
'-x+y, -x, z'
'y, x, -z'
'x-y, -y, -z'
'-x, -x+y, -z'

loop_
_atom_site_label
_atom_site_type_symbol
_atom_site_fract_x
_atom_site_fract_y
_atom_site_fract_z
_atom_site_U_iso_or_equiv
_atom_site_adp_type
_atom_site_occupancy
_atom_site_symmetry_multiplicity
_atom_site_calc_flag
_atom_site_refinement_flags
_atom_site_disorder_assembly
_atom_site_disorder_group
Cd1 Cd 0.69886(3) 0.0000 -1.0000 0.0374(3) Uani 1 2 d S . .
Cl1 Cl 0.67782(11) 0.05481(10) -0.35283(17) 0.0587(6) Uani 1 1 d . . .
Cl2 Cl 0.2870(2) -0.02753(18) -0.1786(5) 0.177(3) Uani 1 1 d . . .
O1 O 0.4649(4) 0.1463(3) -0.6579(5) 0.0684(19) Uani 1 1 d . . .
O2 O 0.5419(4) 0.2483(3) -0.4956(6) 0.085(3) Uani 1 1 d . . .
O3 O 0.7458(4) -0.0381(3) -1.1040(5) 0.0646(18) Uani 1 1 d . . .
H3A H 0.7658 -0.0475 -1.0656 0.077 Uiso 1 1 calc R . .
H3B H 0.7408 -0.0406 -1.1740 0.077 Uiso 1 1 d R . .
O4 O 0.2874(9) 0.1929(8) 0.2826(16) 0.226(10) Uani 1 1 d . . .
O5 O 0.795(2) -0.089(2) -0.987(3) 0.213(15) Uiso 0.50 1 d PD . .
O6 O 0.8251(19) -0.1214(18) -0.774(3) 0.202(13) Uiso 0.50 1 d P . .
N1 N 0.6536(3) 0.0363(3) -0.8830(5) 0.0392(16) Uani 1 1 d . . .
N2 N 0.3430(4) 0.2562(4) -0.0942(5) 0.0511(19) Uani 1 1 d . . .
N3 N 0.3027(13) 0.1351(16) 0.4088(17) 0.253(18) Uani 1 1 d . . .
C1 C 0.6832(4) 0.0810(4) -0.8209(6) 0.040(2) Uani 1 1 d . . .
H1A H 0.7248 0.1024 -0.8286 0.048 Uiso 1 1 calc R . .
C2 C 0.6598(4) 0.0992(4) -0.7473(6) 0.046(2) Uani 1 1 d . . .
H2A H 0.6848 0.1306 -0.7020 0.055 Uiso 1 1 calc R . .
C3 C 0.6000(3) 0.0728(3) -0.7366(6) 0.036(2) Uani 1 1 d . . .
C4 C 0.5664(4) 0.0252(4) -0.8005(6) 0.0428(19) Uani 1 1 d . . .
H4A H 0.5247 0.0049 -0.7958 0.051 Uiso 1 1 calc R . .
C5 C 0.5945(4) 0.0070(4) -0.8721(5) 0.0403(19) Uani 1 1 d . . .
H5A H 0.5714 -0.0267 -0.9143 0.048 Uiso 1 1 calc R . .
C6 C 0.5713(4) 0.0929(4) -0.6574(7) 0.043(2) Uani 1 1 d . . .
C7 C 0.5319(4) 0.1089(4) -0.6959(7) 0.048(2) Uani 1 1 d . . .
H7A H 0.5239 0.1064 -0.7689 0.057 Uiso 1 1 calc R . .
C8 C 0.5038(4) 0.1290(4) -0.6263(7) 0.047(2) Uani 1 1 d . . .
C9 C 0.5160(4) 0.1329(4) -0.5167(6) 0.043(2) Uani 1 1 d . . .
C10 C 0.5561(4) 0.1170(4) -0.4793(6) 0.045(2) Uani 1 1 d . . .
C11 C 0.5714(5) 0.1213(4) -0.3683(6) 0.051(2) Uani 1 1 d . . .
H11A H 0.5545 0.1366 -0.3207 0.062 Uiso 1 1 calc R . .
C12 C 0.6089(4) 0.1041(4) -0.3313(6) 0.045(2) Uani 1 1 d . . .
H12A H 0.6199 0.1092 -0.2595 0.054 Uiso 1 1 calc R . .
C13 C 0.6310(4) 0.0788(4) -0.4007(6) 0.047(2) Uani 1 1 d . . .
C14 C 0.6209(4) 0.0754(4) -0.5096(6) 0.0398(17) Uani 1 1 d . . .
H14A H 0.6388 0.0602 -0.5554 0.048 Uiso 1 1 calc R . .
C15 C 0.5833(3) 0.0953(3) -0.5485(6) 0.0360(18) Uani 1 1 d . . .
C16 C 0.4639(6) 0.1558(5) -0.7688(9) 0.073(3) Uani 1 1 d . . .
H16A H 0.4452 0.1177 -0.8066 0.088 Uiso 1 1 calc R . .
H16B H 0.5044 0.1806 -0.7957 0.088 Uiso 1 1 calc R . .
C17 C 0.4278(7) 0.1871(7) -0.7845(13) 0.107(5) Uani 1 1 d . . .
H17A H 0.4285 0.1971 -0.8587 0.161 Uiso 1 1 calc R . .
H17B H 0.4450 0.2232 -0.7423 0.161 Uiso 1 1 calc R . .
H17C H 0.3870 0.1609 -0.7624 0.161 Uiso 1 1 calc R . .
C18 C 0.5760(6) 0.3244(6) -0.6199(11) 0.093(4) Uani 1 1 d . . .
H18A H 0.5733 0.3585 -0.6435 0.139 Uiso 1 1 calc R . .
H18B H 0.5632 0.2953 -0.6765 0.139 Uiso 1 1 calc R . .
H18C H 0.6168 0.3370 -0.6010 0.139 Uiso 1 1 calc R . .
C19 C 0.5396(7) 0.2992(5) -0.5322(12) 0.091(4) Uani 1 1 d . . .
H19A H 0.4985 0.2874 -0.5508 0.109 Uiso 1 1 calc R . .
H19B H 0.5524 0.3287 -0.4752 0.109 Uiso 1 1 calc R . .
C20 C 0.4828(5) 0.1518(4) -0.4432(7) 0.054(2) Uani 1 1 d . . .
C21 C 0.4989(5) 0.2102(5) -0.4307(8) 0.066(3) Uani 1 1 d . . .
C22 C 0.4696(5) 0.2269(5) -0.3608(7) 0.061(2) Uani 1 1 d . . .
H22A H 0.4812 0.2674 -0.3551 0.073 Uiso 1 1 calc R . .
C23 C 0.4239(5) 0.1865(5) -0.2989(8) 0.061(2) Uani 1 1 d . . .
C24 C 0.4061(5) 0.1249(4) -0.3080(8) 0.063(3) Uani 1 1 d . . .
C25 C 0.3592(6) 0.0815(4) -0.2491(9) 0.077(4) Uani 1 1 d . . .
H25A H 0.3407 0.0930 -0.1976 0.093 Uiso 1 1 calc R . .
C26 C 0.3407(10) 0.0262(7) -0.2634(19) 0.151(9) Uani 1 1 d . . .
C27 C 0.3724(7) 0.0079(6) -0.3299(14) 0.131(7) Uani 1 1 d . . .
H27A H 0.3613 -0.0325 -0.3353 0.157 Uiso 1 1 calc R . .
C28 C 0.4172(6) 0.0480(6) -0.3830(14) 0.106(5) Uani 1 1 d . . .
H28A H 0.4386 0.0355 -0.4257 0.127 Uiso 1 1 calc R . .
C29 C 0.4359(4) 0.1088(4) -0.3810(8) 0.055(2) Uani 1 1 d . . .
C30 C 0.3090(5) 0.2124(4) -0.1611(8) 0.061(3) Uani 1 1 d . . .
H30A H 0.2676 0.1974 -0.1621 0.073 Uiso 1 1 calc R . .
C31 C 0.3341(5) 0.1882(4) -0.2302(8) 0.058(3) Uani 1 1 d . . .
H31A H 0.3098 0.1590 -0.2798 0.070 Uiso 1 1 calc R . .
C32 C 0.3946(5) 0.2075(5) -0.2253(7) 0.060(3) Uani 1 1 d . . .
C33 C 0.4283(5) 0.2527(5) -0.1537(7) 0.061(3) Uani 1 1 d . . .
H33A H 0.4696 0.2683 -0.1481 0.073 Uiso 1 1 calc R . .
C34 C 0.3997(4) 0.2735(4) -0.0920(6) 0.048(2) Uani 1 1 d . . .
H34A H 0.4232 0.3034 -0.0428 0.058 Uiso 1 1 calc R . .
C35 C 0.347(2) 0.194(4) 0.455(2) 0.40(5) Uani 1 1 d . . .
H35A H 0.3665 0.1876 0.5150 0.604 Uiso 1 1 calc R . .
H35B H 0.3269 0.2149 0.4778 0.604 Uiso 1 1 calc R . .
H35C H 0.3765 0.2173 0.4016 0.604 Uiso 1 1 calc R . .
C36 C 0.2836(17) 0.0730(17) 0.450(2) 0.229(14) Uani 1 1 d . . .
H36A H 0.3097 0.0757 0.5076 0.343 Uiso 1 1 calc R . .
H36B H 0.2858 0.0490 0.3935 0.343 Uiso 1 1 calc R . .
H36C H 0.2430 0.0547 0.4761 0.343 Uiso 1 1 calc R . .
C37 C 0.2694(13) 0.1411(14) 0.318(2) 0.235(19) Uani 1 1 d . . .
H37A H 0.2363 0.1077 0.2886 0.282 Uiso 1 1 calc R . .
C38 C 0.716(2) -0.171(2) -1.026(4) 0.186(19) Uiso 0.50 1 d PD . .
H38A H 0.6975 -0.2136 -1.0186 0.279 Uiso 0.50 1 calc PR . .
H38B H 0.7208 -0.1604 -1.1007 0.279 Uiso 0.50 1 calc PR . .
H38C H 0.6908 -0.1574 -0.9934 0.279 Uiso 0.50 1 calc PR . .
C39 C 0.771(2) -0.144(2) -0.977(4) 0.177(18) Uiso 0.50 1 d PD . .
H39A H 0.7658 -0.1538 -0.9017 0.213 Uiso 0.50 1 calc PR . .
H39B H 0.7958 -0.1581 -1.0085 0.213 Uiso 0.50 1 calc PR . .
C40 C 0.814(2) -0.087(3) -0.658(4) 0.18(2) Uiso 0.50 1 d P . .
H40A H 0.8144 -0.0850 -0.5815 0.267 Uiso 0.50 1 calc PR . .
H40B H 0.7775 -0.0888 -0.6842 0.267 Uiso 0.50 1 calc PR . .
H40C H 0.8480 -0.0517 -0.6866 0.267 Uiso 0.50 1 calc PR . .
C41 C 0.815(2) -0.131(2) -0.687(4) 0.163(16) Uiso 0.50 1 d P . .
H41A H 0.8462 -0.1350 -0.6503 0.196 Uiso 0.50 1 calc PR . .
H41B H 0.7765 -0.1675 -0.6756 0.196 Uiso 0.50 1 calc PR . .
C43 C 0.538(6) -0.403(6) 0.069(10) 0.29(7) Uiso 0.50 1 d P . .
Cl3 Cl 0.3932(9) -0.4419(9) 0.0107(14) 0.201(12) Uiso 1 1 d D . .
O9 O 0.4025(11) -0.4854(10) 0.0398(19) 0.194(12) Uiso 1 1 d D . .
O10 O 0.4411(11) -0.4014(12) -0.051(2) 0.156(17) Uiso 1 1 d D . .
O11 O 0.3445(10) -0.4612(12) -0.051(2) 0.239(13) Uiso 1 1 d D . .
O12 O 0.388(2) -0.4124(18) 0.094(2) 0.198(5) Uiso 1 1 d D . .
O102 O 0.567(5) -0.286(5) -0.042(8) 0.14(5) Uiso 0.50 1 d P . .
C42 C 0.554(3) -0.446(3) 0.0000 0.23(3) Uiso 1 2 d S . .
O8 O 0.541(4) -0.377(5) 0.031(8) 0.18(5) Uiso 0.50 1 d P . .
O101 O 0.3333 -0.3333 0.234(2) 0.167(9) Uiso 1 3 d S . .

loop_
_atom_site_aniso_label
_atom_site_aniso_U_11
_atom_site_aniso_U_22
_atom_site_aniso_U_33
_atom_site_aniso_U_23
_atom_site_aniso_U_13
_atom_site_aniso_U_12
Cd1 0.0435(4) 0.0382(5) 0.0288(4) 0.0056(4) 0.00281(18) 0.0191(3)
Cl1 0.0616(15) 0.0715(15) 0.0456(11) 0.0041(10) -0.0040(11) 0.0352(14)
Cl2 0.175(5) 0.069(2) 0.264(7) 0.033(3) 0.154(5) 0.044(3)
O1 0.095(5) 0.069(5) 0.068(4) -0.016(4) -0.021(4) 0.061(4)
O2 0.118(7) 0.055(4) 0.092(6) 0.011(4) 0.045(5) 0.052(5)
O3 0.090(6) 0.062(4) 0.052(3) 0.014(4) 0.018(4) 0.046(4)
O4 0.177(16) 0.168(13) 0.241(17) 0.101(13) -0.068(14) 0.019(12)
N1 0.045(5) 0.038(4) 0.030(3) -0.001(3) 0.003(3) 0.017(3)
N2 0.065(6) 0.068(5) 0.037(4) -0.003(4) 0.010(4) 0.045(4)
N3 0.25(3) 0.26(3) 0.112(15) 0.10(2) 0.007(17) 0.03(3)
C1 0.042(5) 0.046(5) 0.032(4) 0.008(4) 0.014(4) 0.021(4)
C2 0.049(6) 0.041(5) 0.036(5) -0.001(4) 0.000(4) 0.015(4)
C3 0.041(5) 0.031(5) 0.036(4) 0.003(3) 0.001(3) 0.018(4)
C4 0.043(5) 0.050(5) 0.035(4) 0.002(4) -0.002(4) 0.023(4)
C5 0.050(5) 0.041(5) 0.024(3) -0.002(3) 0.002(4) 0.018(4)
C6 0.047(5) 0.035(5) 0.046(5) -0.002(4) 0.012(4) 0.022(4)
C7 0.063(6) 0.054(5) 0.044(5) 0.003(4) 0.005(4) 0.043(5)
C8 0.049(5) 0.048(5) 0.046(5) -0.001(4) 0.005(4) 0.026(5)
C9 0.061(5) 0.037(4) 0.039(5) -0.010(4) -0.008(4) 0.030(4)
C10 0.053(6) 0.040(5) 0.044(5) 0.002(4) 0.006(4) 0.024(5)
C11 0.059(6) 0.044(5) 0.047(5) -0.008(4) 0.007(5) 0.024(4)
C12 0.063(6) 0.043(5) 0.032(4) -0.001(4) 0.004(4) 0.028(5)
C13 0.051(5) 0.050(5) 0.042(4) 0.009(4) 0.008(4) 0.027(4)
C14 0.044(5) 0.039(5) 0.037(4) 0.001(4) 0.007(4) 0.021(4)
C15 0.041(5) 0.026(4) 0.034(4) 0.002(3) 0.003(3) 0.011(4)
C16 0.103(9) 0.082(8) 0.069(7) -0.007(6) -0.020(6) 0.072(7)
C17 0.126(12) 0.090(10) 0.144(13) -0.036(9) -0.059(10) 0.083(10)
C18 0.099(10) 0.098(10) 0.101(9) 0.032(8) 0.020(8) 0.064(8)
C19 0.106(10) 0.071(8) 0.125(10) 0.025(7) 0.046(9) 0.065(8)
C20 0.078(7) 0.057(6) 0.046(5) -0.008(4) -0.010(5) 0.048(6)
C21 0.070(7) 0.052(6) 0.074(6) 0.024(6) 0.038(6) 0.030(5)
C22 0.073(7) 0.042(6) 0.064(6) -0.011(5) 0.020(6) 0.025(5)
C23 0.066(7) 0.067(7) 0.065(6) -0.017(5) -0.002(5) 0.044(6)
C24 0.075(7) 0.052(6) 0.052(6) -0.001(5) 0.012(5) 0.025(6)
C25 0.111(10) 0.038(6) 0.084(7) 0.006(5) 0.040(7) 0.039(6)
C26 0.151(16) 0.083(11) 0.20(2) 0.004(11) 0.121(16) 0.044(11)
C27 0.131(13) 0.044(7) 0.199(17) 0.013(8) 0.116(13) 0.031(8)
C28 0.091(9) 0.079(9) 0.150(14) -0.008(9) 0.050(10) 0.044(8)
C29 0.061(6) 0.043(5) 0.060(6) -0.009(5) 0.009(5) 0.025(5)
C30 0.057(6) 0.050(5) 0.077(7) -0.021(5) 0.005(5) 0.028(5)
C31 0.055(6) 0.054(6) 0.062(6) -0.020(5) 0.014(5) 0.025(5)
C32 0.072(8) 0.056(6) 0.051(5) -0.008(5) 0.007(5) 0.031(5)
C33 0.070(7) 0.074(7) 0.052(5) -0.016(5) 0.000(5) 0.045(6)
C34 0.053(6) 0.058(6) 0.037(5) -0.008(4) -0.005(4) 0.030(5)
C35 0.28(5) 0.76(15) 0.11(2) -0.14(5) -0.06(2) 0.21(7)
C36 0.34(4) 0.30(4) 0.14(2) 0.05(3) 0.03(2) 0.23(3)
C37 0.20(3) 0.17(2) 0.19(2) 0.08(2) -0.10(2) -0.02(2)

loop_
_geom_bond_atom_site_label_1
_geom_bond_atom_site_label_2
_geom_bond_distance
_geom_bond_site_symmetry_2
_geom_bond_publ_flag
Cd1 N2 2.308(6) 2_654 ?
Cd1 N2 2.308(6) 6_654 ?
Cd1 O3 2.344(6) 5_553 ?
Cd1 O3 2.344(6) . ?
Cd1 N1 2.381(6) 5_553 ?
Cd1 N1 2.381(6) . ?
Cl1 C13 1.745(9) . ?
Cl2 C26 1.776(16) . ?
O1 C8 1.370(11) . ?
O1 C16 1.437(13) . ?
O2 C21 1.351(12) . ?
O2 C19 1.442(13) . ?
O4 C37 1.28(3) . ?
O5 C39 1.242(19) . ?
O6 C41 1.14(4) . ?
O6 C40 1.83(6) . ?
N1 C1 1.302(11) . ?
N1 C5 1.348(11) . ?
N2 C34 1.320(12) . ?
N2 C30 1.349(13) . ?
N2 Cd1 2.308(6) 3_666 ?
N3 C35 1.51(6) . ?
N3 C36 1.54(4) . ?
N3 C37 1.50(3) . ?
C1 C2 1.331(12) . ?
C2 C3 1.367(12) . ?
C3 C4 1.378(11) . ?
C3 C6 1.504(11) . ?
C4 C5 1.397(11) . ?
C6 C7 1.384(13) . ?
C6 C15 1.418(12) . ?
C7 C8 1.412(12) . ?
C8 C9 1.426(12) . ?
C9 C10 1.394(13) . ?
C9 C20 1.520(13) . ?
C10 C15 1.420(12) . ?
C10 C11 1.460(12) . ?
C11 C12 1.355(13) . ?
C12 C13 1.394(12) . ?
C13 C14 1.408(11) . ?
C14 C15 1.416(11) . ?
C16 C17 1.545(15) . ?
C18 C19 1.403(17) . ?
C20 C21 1.379(13) . ?
C20 C29 1.424(14) . ?
C21 C22 1.382(13) . ?
C22 C23 1.381(15) . ?
C23 C24 1.442(15) . ?
C23 C32 1.485(13) . ?
C24 C29 1.408(14) . ?
C24 C25 1.404(15) . ?
C25 C26 1.290(18) . ?
C26 C27 1.428(19) . ?
C27 C28 1.307(18) . ?
C28 C29 1.414(16) . ?
C30 C31 1.423(14) . ?
C31 C32 1.405(15) . ?
C32 C33 1.402(14) . ?
C33 C34 1.373(13) . ?
C38 C39 1.39(2) . ?
C40 C41 1.23(6) . ?
C43 O8 0.81(18) . ?
C43 C42 1.64(14) . ?
Cl3 O9 1.334(16) . ?
Cl3 O12 1.355(17) . ?
Cl3 O10 1.407(17) . ?
Cl3 O11 1.362(17) . ?
C42 C43 1.65(14) 4_645 ?
